data_7104219
loop_
_publ_author_name
'Tokuji, Sumito'
'Takahashi, Yuji'
'Shinmori, Hideyuki'
'Shinokubo, Hiroshi'
'Osuka, Atsuhiro'

_publ_section_title
;
 Synthesis of a pyridine-fused porphyrinoid: oxopyridochlorin.
;
_journal_issue 9
_journal_name_full 'Chemical communications (Cambridge, England)'
_journal_page_first 1028
_journal_page_last 1030
_journal_paper_doi 10.1039/b819284g
_journal_volume 34
_journal_year 2009
_chemical_formula_moiety 'C76 H81 N5 O, C H4 O'
_chemical_formula_sum 'C77 H85 N5 O2'
_chemical_formula_weight 1112.50
_chemical_name_systematic
;
?
;
_space_group_IT_number 14
_symmetry_cell_setting monoclinic
_symmetry_Int_Tables_number 14
_symmetry_space_group_name_Hall '-P 2ybc'
_symmetry_space_group_name_H-M 'P 1 21/c 1'
_atom_sites_solution_hydrogens geom
_atom_sites_solution_primary direct
_atom_sites_solution_secondary difmap
_audit_creation_method SHELXL-97
_cell_angle_alpha 90.00
_cell_angle_beta 111.030(11)
_cell_angle_gamma 90.00
_cell_formula_units_Z 4
_cell_length_a 19.251(5)
_cell_length_b 20.011(6)
_cell_length_c 18.977(7)
_cell_measurement_reflns_used 30415
_cell_measurement_temperature 123(2)
_cell_measurement_theta_max 27.6
_cell_measurement_theta_min 3.0
_cell_volume 6824(4)
_computing_structure_refinement 'SHELXL-97 (Sheldrick, 1997)'
_computing_structure_solution 'SHELXS-97 (Sheldrick, 1990)'
_diffrn_ambient_temperature 123(2)
_diffrn_detector_area_resol_mean 10.00
_diffrn_measured_fraction_theta_full 0.940
_diffrn_measured_fraction_theta_max 0.940
_diffrn_measurement_device_type 'Rigaku RAXIS-RAPID'
_diffrn_measurement_method \w
_diffrn_radiation_monochromator graphite
_diffrn_radiation_source 'fine-focus sealed tube'
_diffrn_radiation_type MoK\a
_diffrn_radiation_wavelength 0.71075
_diffrn_reflns_av_R_equivalents 0.1039
_diffrn_reflns_av_sigmaI/netI 0.0897
_diffrn_reflns_limit_h_max 22
_diffrn_reflns_limit_h_min -22
_diffrn_reflns_limit_k_max 23
_diffrn_reflns_limit_k_min -23
_diffrn_reflns_limit_l_max 21
_diffrn_reflns_limit_l_min -21
_diffrn_reflns_number 48936
_diffrn_reflns_theta_full 25.00
_diffrn_reflns_theta_max 25.00
_diffrn_reflns_theta_min 3.05
_exptl_absorpt_coefficient_mu 0.070
_exptl_absorpt_correction_T_max 0.9930
_exptl_absorpt_correction_T_min 0.9725
_exptl_absorpt_correction_type none
_exptl_crystal_colour green
_exptl_crystal_density_diffrn 1.124
_exptl_crystal_density_method 'not measured'
_exptl_crystal_description prism
_exptl_crystal_F_000 2469
_exptl_crystal_size_max 0.40
_exptl_crystal_size_mid 0.40
_exptl_crystal_size_min 0.10
_platon_squeeze_details
;
;
_refine_diff_density_max 0.477
_refine_diff_density_min -0.673
_refine_diff_density_rms 0.071
_refine_ls_extinction_method none
_refine_ls_goodness_of_fit_ref 1.034
_refine_ls_hydrogen_treatment constr
_refine_ls_matrix_type full
_refine_ls_number_parameters 777
_refine_ls_number_reflns 11302
_refine_ls_number_restraints 0
_refine_ls_restrained_S_all 1.034
_refine_ls_R_factor_all 0.1436
_refine_ls_R_factor_gt 0.0952
_refine_ls_shift/su_max 0.001
_refine_ls_shift/su_mean 0.000
_refine_ls_structure_factor_coef Fsqd
_refine_ls_weighting_details 'calc w=1/[\s^2^(Fo^2^)+(0.1677P)^2^+3.8610P] where P=(Fo^2^+2Fc^2^)/3'
_refine_ls_weighting_scheme calc
_refine_ls_wR_factor_gt 0.2721
_refine_ls_wR_factor_ref 0.3014
_reflns_number_gt 6672
_reflns_number_total 11302
_reflns_threshold_expression >2sigma(I)
_cod_data_source_file b819284g.txt
_cod_data_source_block shelxl
_cod_original_sg_symbol_Hall '-P 2yab'
_cod_database_code 7104219

loop_
_symmetry_equiv_pos_as_xyz
'x, y, z'
'-x, y+1/2, -z+1/2'
'-x, -y, -z'
'x, -y-1/2, z-1/2'

loop_
_atom_site_label
_atom_site_type_symbol
_atom_site_fract_x
_atom_site_fract_y
_atom_site_fract_z
_atom_site_U_iso_or_equiv
_atom_site_adp_type
_atom_site_occupancy
_atom_site_symmetry_multiplicity
_atom_site_calc_flag
_atom_site_refinement_flags
_atom_site_disorder_assembly
_atom_site_disorder_group
O2 O 0.41067(16) 0.38853(15) 0.29559(18) 0.0438(8) Uani 1 1 d . . .
N1 N 0.51191(18) 0.71602(17) 0.4961(2) 0.0376(8) Uani 1 1 d . . .
H26 H 0.5097 0.6760 0.4762 0.045 Uiso 1 1 calc R . .
N2 N 0.39725(18) 0.63914(17) 0.3807(2) 0.0370(8) Uani 1 1 d . . .
N3 N 0.61317(19) 0.60156(17) 0.5198(2) 0.0373(8) Uani 1 1 d . . .
N4 N 0.65606(18) 0.37737(18) 0.4389(2) 0.0401(9) Uani 1 1 d . . .
C6 C 0.5699(2) 0.7417(2) 0.5547(2) 0.0349(10) Uani 1 1 d . . .
N5 N 0.49748(18) 0.52574(18) 0.4062(2) 0.0375(8) Uani 1 1 d . . .
H27 H 0.4989 0.5646 0.4283 0.045 Uiso 1 1 calc R . .
C8 C 0.4378(2) 0.5009(2) 0.3487(3) 0.0373(10) Uani 1 1 d . . .
C9 C 0.3735(2) 0.5342(2) 0.3067(3) 0.0372(10) Uani 1 1 d . . .
C10 C 0.6372(2) 0.7080(2) 0.5937(2) 0.0369(10) Uani 1 1 d . . .
C11 C 0.5340(2) 0.4213(2) 0.3813(2) 0.0357(10) Uani 1 1 d . . .
C12 C 0.5554(2) 0.4804(2) 0.4244(2) 0.0372(10) Uani 1 1 d . . .
C13 C 0.3551(2) 0.6000(2) 0.3228(3) 0.0397(10) Uani 1 1 d . . .
C14 C 0.4828(2) 0.8218(2) 0.5192(3) 0.0399(10) Uani 1 1 d . . .
H1 H 0.4562 0.8625 0.5153 0.048 Uiso 1 1 calc R . .
C15 C 0.4576(2) 0.7642(2) 0.4737(3) 0.0367(10) Uani 1 1 d . . .
C16 C 0.4551(2) 0.4300(2) 0.3348(3) 0.0387(10) Uani 1 1 d . . .
C17 C 0.8086(2) 0.8034(2) 0.7724(3) 0.0464(12) Uani 1 1 d . . .
H2 H 0.8479 0.8236 0.8126 0.056 Uiso 1 1 calc R . .
C18 C 0.3564(2) 0.4928(2) 0.1790(3) 0.0393(10) Uani 1 1 d . . .
H3 H 0.4072 0.5041 0.1902 0.047 Uiso 1 1 calc R . .
C19 C 0.2931(2) 0.6970(2) 0.3082(3) 0.0406(11) Uani 1 1 d . . .
H4 H 0.2572 0.7316 0.2906 0.049 Uiso 1 1 calc R . .
C20 C 0.2270(2) 0.8723(2) 0.3979(3) 0.0411(11) Uani 1 1 d . . .
C21 C 0.5703(2) 0.3066(2) 0.3471(3) 0.0398(10) Uani 1 1 d . . .
C22 C 0.3247(2) 0.5045(2) 0.2330(2) 0.0357(10) Uani 1 1 d . . .
C23 C 0.3886(2) 0.7572(2) 0.4153(3) 0.0376(10) Uani 1 1 d . . .
C24 C 0.3162(2) 0.4652(2) 0.1092(2) 0.0367(10) Uani 1 1 d . . .
C25 C 0.2410(2) 0.4514(2) 0.0937(3) 0.0399(10) Uani 1 1 d . . .
H5 H 0.2122 0.4330 0.0460 0.048 Uiso 1 1 calc R . .
C26 C 0.6555(2) 0.6437(2) 0.5793(3) 0.0396(10) Uani 1 1 d . . .
C27 C 0.3613(2) 0.7001(2) 0.3732(3) 0.0376(10) Uani 1 1 d . . .
C28 C 0.2897(2) 0.6361(2) 0.2771(3) 0.0434(11) Uani 1 1 d . . .
H6 H 0.2513 0.6199 0.2332 0.052 Uiso 1 1 calc R . .
C29 C 0.5520(2) 0.8081(2) 0.5696(3) 0.0416(11) Uani 1 1 d . . .
H7 H 0.5827 0.8373 0.6076 0.050 Uiso 1 1 calc R . .
C30 C 0.3010(2) 0.9221(2) 0.3310(3) 0.0401(10) Uani 1 1 d . . .
C31 C 0.7444(3) 0.7864(2) 0.7847(3) 0.0436(11) Uani 1 1 d . . .
C32 C 0.3377(2) 0.8164(2) 0.3964(3) 0.0406(11) Uani 1 1 d . . .
C33 C 0.7195(2) 0.6086(2) 0.6257(3) 0.0491(12) Uani 1 1 d . . .
H8 H 0.7571 0.6253 0.6699 0.059 Uiso 1 1 calc R . .
C34 C 0.6763(2) 0.4335(2) 0.4775(3) 0.0393(10) Uani 1 1 d . . .
C35 C 0.3562(2) 0.4506(2) 0.0547(3) 0.0422(11) Uani 1 1 d . . .
C36 C 0.6276(2) 0.4881(2) 0.4768(3) 0.0375(10) Uani 1 1 d . . .
C37 C 0.6521(2) 0.5438(2) 0.5279(3) 0.0385(10) Uani 1 1 d . . .
C38 C 0.2408(2) 0.9228(2) 0.3543(3) 0.0396(11) Uani 1 1 d . . .
H9 H 0.2072 0.9595 0.3399 0.048 Uiso 1 1 calc R . .
C39 C 0.5845(2) 0.3704(2) 0.3904(3) 0.0382(10) Uani 1 1 d . . .
C40 C 0.2070(2) 0.4637(2) 0.1455(3) 0.0379(10) Uani 1 1 d . . .
C41 C 0.6957(2) 0.7440(2) 0.6570(2) 0.0362(10) Uani 1 1 d . . .
C42 C 0.7176(2) 0.5471(2) 0.5958(3) 0.0465(12) Uani 1 1 d . . .
H10 H 0.7528 0.5124 0.6157 0.056 Uiso 1 1 calc R . .
C43 C 0.6044(3) 0.2485(2) 0.3805(3) 0.0458(11) Uani 1 1 d . . .
H11 H 0.6362 0.2492 0.4321 0.055 Uiso 1 1 calc R . .
C44 C 0.3504(2) 0.8687(2) 0.3539(3) 0.0408(11) Uani 1 1 d . . .
H12 H 0.3934 0.8679 0.3405 0.049 Uiso 1 1 calc R . .
C45 C 0.2768(2) 0.8188(2) 0.4183(3) 0.0381(10) Uani 1 1 d . . .
H13 H 0.2685 0.7835 0.4478 0.046 Uiso 1 1 calc R . .
C46 C 0.4201(3) 0.4010(2) 0.0925(3) 0.0477(12) Uani 1 1 d . . .
H28 H 0.4544 0.4203 0.1396 0.072 Uiso 1 1 calc R . .
H29 H 0.4470 0.3920 0.0584 0.072 Uiso 1 1 calc R . .
H30 H 0.3996 0.3592 0.1035 0.072 Uiso 1 1 calc R . .
C47 C 0.7615(2) 0.7631(2) 0.6465(3) 0.0399(10) Uani 1 1 d . . .
H14 H 0.7668 0.7556 0.5992 0.048 Uiso 1 1 calc R . .
C48 C 0.2499(2) 0.4899(2) 0.2162(3) 0.0383(10) Uani 1 1 d . . .
H15 H 0.2278 0.4978 0.2529 0.046 Uiso 1 1 calc R . .
C49 C 0.6862(2) 0.7562(2) 0.7238(3) 0.0404(11) Uani 1 1 d . . .
H16 H 0.6407 0.7446 0.7297 0.048 Uiso 1 1 calc R . .
C50 C 0.5490(3) 0.1886(2) 0.2652(3) 0.0528(13) Uani 1 1 d . . .
H17 H 0.5401 0.1477 0.2380 0.063 Uiso 1 1 calc R . .
C51 C 0.7586(2) 0.4370(2) 0.5193(3) 0.0436(11) Uani 1 1 d . . .
C52 C 0.5267(2) 0.3052(2) 0.2697(3) 0.0434(11) Uani 1 1 d . . .
H18 H 0.5035 0.3451 0.2451 0.052 Uiso 1 1 calc R . .
C53 C 0.3041(3) 0.4189(2) -0.0194(3) 0.0476(12) Uani 1 1 d . . .
H31 H 0.2814 0.3785 -0.0079 0.071 Uiso 1 1 calc R . .
H32 H 0.3327 0.4072 -0.0511 0.071 Uiso 1 1 calc R . .
H33 H 0.2649 0.4509 -0.0463 0.071 Uiso 1 1 calc R . .
C54 C 0.3882(3) 0.5151(2) 0.0357(3) 0.0474(12) Uani 1 1 d . . .
H34 H 0.3475 0.5460 0.0100 0.071 Uiso 1 1 calc R . .
H35 H 0.4158 0.5049 0.0025 0.071 Uiso 1 1 calc R . .
H36 H 0.4218 0.5357 0.0823 0.071 Uiso 1 1 calc R . .
C55 C 0.8188(2) 0.7928(2) 0.7050(3) 0.0412(11) Uani 1 1 d . . .
C56 C 0.1243(2) 0.4507(2) 0.1288(3) 0.0455(11) Uani 1 1 d . . .
C57 C 0.3160(3) 0.9781(2) 0.2822(3) 0.0501(12) Uani 1 1 d . . .
C58 C 0.5174(3) 0.2465(2) 0.2291(3) 0.0486(12) Uani 1 1 d . . .
H19 H 0.4892 0.2462 0.1765 0.058 Uiso 1 1 calc R . .
C59 C 0.1611(2) 0.8728(2) 0.4244(3) 0.0515(13) Uani 1 1 d . . .
C60 C 0.7935(3) 0.3903(3) 0.5734(3) 0.0622(15) Uani 1 1 d . . .
H20 H 0.7659 0.3543 0.5828 0.075 Uiso 1 1 calc R . .
C61 C 0.0854(3) 0.5171(3) 0.1329(3) 0.0576(14) Uani 1 1 d . . .
H37 H 0.1072 0.5358 0.1839 0.086 Uiso 1 1 calc R . .
H38 H 0.0322 0.5090 0.1210 0.086 Uiso 1 1 calc R . .
H39 H 0.0920 0.5488 0.0964 0.086 Uiso 1 1 calc R . .
C62 C 0.8932(3) 0.8122(2) 0.6958(3) 0.0529(13) Uani 1 1 d . . .
C63 C 0.7332(3) 0.7964(2) 0.8603(3) 0.0522(13) Uani 1 1 d . . .
C64 C 0.5937(3) 0.1891(2) 0.3409(3) 0.0513(13) Uani 1 1 d . . .
H21 H 0.6166 0.1491 0.3653 0.062 Uiso 1 1 calc R . .
C65 C 0.6650(3) 0.8399(3) 0.8507(3) 0.0700(16) Uani 1 1 d . . .
H40 H 0.6542 0.8389 0.8973 0.105 Uiso 1 1 calc R . .
H41 H 0.6221 0.8226 0.8089 0.105 Uiso 1 1 calc R . .
H42 H 0.6751 0.8859 0.8397 0.105 Uiso 1 1 calc R . .
C66 C 0.8012(3) 0.4875(3) 0.5035(3) 0.0594(14) Uani 1 1 d . . .
H22 H 0.7776 0.5194 0.4653 0.071 Uiso 1 1 calc R . .
C67 C 0.1148(3) 0.4013(3) 0.1875(3) 0.0599(14) Uani 1 1 d . . .
H43 H 0.1449 0.3613 0.1899 0.090 Uiso 1 1 calc R . .
H44 H 0.0623 0.3886 0.1726 0.090 Uiso 1 1 calc R . .
H45 H 0.1311 0.4228 0.2373 0.090 Uiso 1 1 calc R . .
C68 C 0.0855(3) 0.4203(3) 0.0502(3) 0.0621(15) Uani 1 1 d . . .
H46 H 0.0887 0.4516 0.0117 0.093 Uiso 1 1 calc R . .
H47 H 0.0332 0.4118 0.0422 0.093 Uiso 1 1 calc R . .
H48 H 0.1100 0.3782 0.0463 0.093 Uiso 1 1 calc R . .
C69 C 0.1882(3) 0.8669(3) 0.5104(4) 0.0664(16) Uani 1 1 d . . .
H49 H 0.2181 0.8262 0.5264 0.100 Uiso 1 1 calc R . .
H50 H 0.1453 0.8648 0.5265 0.100 Uiso 1 1 calc R . .
H51 H 0.2187 0.9059 0.5333 0.100 Uiso 1 1 calc R . .
C70 C 0.1152(3) 0.9368(3) 0.4009(4) 0.0705(17) Uani 1 1 d . . .
H52 H 0.1467 0.9756 0.4228 0.106 Uiso 1 1 calc R . .
H53 H 0.0736 0.9355 0.4192 0.106 Uiso 1 1 calc R . .
H54 H 0.0958 0.9406 0.3458 0.106 Uiso 1 1 calc R . .
C71 C 0.8016(3) 0.8302(3) 0.9200(3) 0.0757(17) Uani 1 1 d . . .
H55 H 0.8445 0.8001 0.9328 0.113 Uiso 1 1 calc R . .
H56 H 0.7905 0.8398 0.9655 0.113 Uiso 1 1 calc R . .
H57 H 0.8130 0.8719 0.8994 0.113 Uiso 1 1 calc R . .
C72 C 0.1105(3) 0.8130(3) 0.3878(4) 0.0763(19) Uani 1 1 d . . .
H58 H 0.0891 0.8195 0.3330 0.114 Uiso 1 1 calc R . .
H59 H 0.0704 0.8098 0.4081 0.114 Uiso 1 1 calc R . .
H60 H 0.1399 0.7718 0.3991 0.114 Uiso 1 1 calc R . .
C73 C 0.3918(3) 1.0105(3) 0.3233(3) 0.0652(15) Uani 1 1 d . . .
H61 H 0.4313 0.9775 0.3301 0.098 Uiso 1 1 calc R . .
H62 H 0.3940 1.0268 0.3727 0.098 Uiso 1 1 calc R . .
H63 H 0.3988 1.0481 0.2933 0.098 Uiso 1 1 calc R . .
C74 C 0.2559(3) 1.0320(3) 0.2646(4) 0.0687(16) Uani 1 1 d . . .
H64 H 0.2634 1.0646 0.2294 0.103 Uiso 1 1 calc R . .
H65 H 0.2590 1.0547 0.3114 0.103 Uiso 1 1 calc R . .
H66 H 0.2067 1.0114 0.2417 0.103 Uiso 1 1 calc R . .
C75 C 0.8690(3) 0.3957(3) 0.6142(4) 0.090(2) Uani 1 1 d . . .
H23 H 0.8928 0.3645 0.6531 0.108 Uiso 1 1 calc R . .
C76 C 0.7214(5) 0.7277(3) 0.8900(4) 0.095(2) Uani 1 1 d . . .
H67 H 0.7667 0.7009 0.9014 0.143 Uiso 1 1 calc R . .
H68 H 0.6799 0.7048 0.8516 0.143 Uiso 1 1 calc R . .
H69 H 0.7100 0.7334 0.9360 0.143 Uiso 1 1 calc R . .
C77 C 0.8757(3) 0.4917(3) 0.5420(4) 0.0798(19) Uani 1 1 d . . .
H24 H 0.9041 0.5255 0.5297 0.096 Uiso 1 1 calc R . .
C78 C 0.9068(3) 0.8884(3) 0.7106(5) 0.092(2) Uani 1 1 d . . .
H70 H 0.9520 0.9015 0.7017 0.137 Uiso 1 1 calc R . .
H71 H 0.9127 0.8984 0.7630 0.137 Uiso 1 1 calc R . .
H72 H 0.8642 0.9134 0.6764 0.137 Uiso 1 1 calc R . .
C79 C 0.8922(3) 0.8006(4) 0.6155(4) 0.095(2) Uani 1 1 d . . .
H73 H 0.9414 0.8105 0.6139 0.143 Uiso 1 1 calc R . .
H74 H 0.8551 0.8299 0.5803 0.143 Uiso 1 1 calc R . .
H75 H 0.8795 0.7538 0.6012 0.143 Uiso 1 1 calc R . .
C80 C 0.9099(3) 0.4468(4) 0.5985(5) 0.098(3) Uani 1 1 d . . .
H25 H 0.9616 0.4508 0.6268 0.118 Uiso 1 1 calc R . .
C81 C 0.9566(3) 0.7734(4) 0.7524(4) 0.087(2) Uani 1 1 d . . .
H76 H 0.9463 0.7254 0.7455 0.131 Uiso 1 1 calc R . .
H77 H 0.9613 0.7863 0.8038 0.131 Uiso 1 1 calc R . .
H78 H 1.0031 0.7835 0.7446 0.131 Uiso 1 1 calc R . .
C86 C 0.3175(4) 0.9478(3) 0.2095(3) 0.0702(16) Uani 1 1 d . . .
H79 H 0.3573 0.9145 0.2212 0.105 Uiso 1 1 calc R . .
H80 H 0.3265 0.9830 0.1779 0.105 Uiso 1 1 calc R . .
H81 H 0.2695 0.9263 0.1823 0.105 Uiso 1 1 calc R . .
O3 O 0.2187(3) 0.6954(3) 0.5733(4) 0.1155(19) Uani 1 1 d . . .
H82 H 0.2564 0.6752 0.5719 0.173 Uiso 1 1 calc R . .
C87 C 0.2340(5) 0.7219(4) 0.6450(5) 0.107(3) Uani 1 1 d . . .
H83 H 0.2707 0.6938 0.6824 0.161 Uiso 1 1 calc R . .
H84 H 0.1881 0.7234 0.6562 0.161 Uiso 1 1 calc R . .
H85 H 0.2538 0.7673 0.6470 0.161 Uiso 1 1 calc R . .

loop_
_atom_site_aniso_label
_atom_site_aniso_U_11
_atom_site_aniso_U_22
_atom_site_aniso_U_33
_atom_site_aniso_U_23
_atom_site_aniso_U_13
_atom_site_aniso_U_12
O2 0.0504(17) 0.0443(18) 0.038(2) -0.0049(14) 0.0171(14) -0.0044(13)
N1 0.045(2) 0.038(2) 0.029(2) -0.0028(16) 0.0130(16) 0.0023(15)
N2 0.048(2) 0.037(2) 0.028(2) -0.0016(15) 0.0156(16) 0.0015(14)
N3 0.051(2) 0.037(2) 0.025(2) 0.0008(15) 0.0145(16) -0.0006(15)
N4 0.045(2) 0.043(2) 0.031(2) 0.0034(16) 0.0126(16) 0.0003(15)
C6 0.043(2) 0.039(2) 0.026(3) 0.0004(18) 0.0155(18) -0.0029(17)
N5 0.045(2) 0.043(2) 0.026(2) -0.0053(16) 0.0141(16) 0.0048(15)
C8 0.043(2) 0.043(2) 0.029(3) 0.0013(19) 0.0165(19) -0.0002(17)
C9 0.042(2) 0.043(3) 0.028(3) -0.0012(19) 0.0149(19) -0.0011(17)
C10 0.042(2) 0.045(3) 0.023(3) 0.0017(18) 0.0125(18) -0.0009(17)
C11 0.046(2) 0.036(2) 0.028(3) 0.0005(18) 0.0170(19) 0.0005(17)
C12 0.052(3) 0.039(2) 0.025(3) 0.0064(18) 0.019(2) 0.0014(18)
C13 0.048(2) 0.046(3) 0.028(3) -0.002(2) 0.018(2) 0.0005(18)
C14 0.048(2) 0.042(3) 0.035(3) 0.0000(19) 0.021(2) 0.0005(18)
C15 0.046(2) 0.034(2) 0.033(3) 0.0014(18) 0.0181(19) -0.0001(17)
C16 0.053(3) 0.040(2) 0.026(3) -0.0023(19) 0.018(2) -0.0048(19)
C17 0.049(3) 0.038(3) 0.043(3) -0.003(2) 0.004(2) -0.0021(18)
C18 0.046(2) 0.040(2) 0.034(3) 0.0005(19) 0.018(2) 0.0027(17)
C19 0.041(2) 0.047(3) 0.031(3) -0.002(2) 0.0098(19) 0.0081(18)
C20 0.041(2) 0.042(3) 0.038(3) -0.008(2) 0.011(2) -0.0018(18)
C21 0.051(2) 0.041(3) 0.034(3) 0.0009(19) 0.022(2) -0.0007(18)
C22 0.044(2) 0.036(2) 0.026(3) 0.0003(18) 0.0118(19) 0.0002(16)
C23 0.043(2) 0.043(3) 0.032(3) 0.0045(19) 0.020(2) 0.0042(17)
C24 0.047(2) 0.041(2) 0.023(3) 0.0033(18) 0.0131(19) 0.0012(17)
C25 0.044(2) 0.041(2) 0.034(3) -0.0025(19) 0.013(2) -0.0024(17)
C26 0.046(2) 0.041(3) 0.031(3) 0.0017(19) 0.0127(19) -0.0014(18)
C27 0.046(2) 0.041(2) 0.029(3) -0.0007(19) 0.0171(19) 0.0031(17)
C28 0.043(2) 0.044(3) 0.038(3) -0.004(2) 0.009(2) 0.0038(18)
C29 0.053(3) 0.036(2) 0.035(3) -0.0004(19) 0.015(2) -0.0020(18)
C30 0.051(3) 0.041(2) 0.028(3) -0.0024(19) 0.014(2) 0.0070(18)
C31 0.064(3) 0.035(2) 0.029(3) -0.0005(19) 0.014(2) 0.0049(19)
C32 0.043(2) 0.039(2) 0.040(3) -0.004(2) 0.015(2) 0.0015(17)
C33 0.049(3) 0.050(3) 0.038(3) -0.003(2) 0.004(2) 0.001(2)
C34 0.057(3) 0.036(2) 0.025(3) 0.0027(19) 0.015(2) -0.0019(18)
C35 0.045(2) 0.052(3) 0.032(3) 0.002(2) 0.017(2) 0.0003(19)
C36 0.047(2) 0.040(2) 0.027(3) 0.0026(18) 0.0143(19) 0.0031(17)
C37 0.048(2) 0.041(3) 0.028(3) 0.0024(19) 0.0157(19) -0.0011(18)
C38 0.043(2) 0.037(2) 0.034(3) -0.0035(19) 0.0092(19) 0.0034(17)
C39 0.051(3) 0.038(2) 0.027(3) 0.0042(18) 0.016(2) 0.0001(18)
C40 0.043(2) 0.041(2) 0.030(3) 0.0003(19) 0.0131(19) 0.0010(17)
C41 0.047(2) 0.040(2) 0.021(3) 0.0006(17) 0.0109(18) 0.0001(17)
C42 0.050(3) 0.048(3) 0.034(3) 0.003(2) 0.006(2) 0.0085(19)
C43 0.059(3) 0.045(3) 0.035(3) 0.006(2) 0.020(2) 0.004(2)
C44 0.045(2) 0.047(3) 0.032(3) 0.001(2) 0.016(2) 0.0048(18)
C45 0.046(2) 0.038(2) 0.032(3) -0.0016(19) 0.0156(19) -0.0007(17)
C46 0.056(3) 0.059(3) 0.030(3) 0.000(2) 0.018(2) 0.005(2)
C47 0.047(2) 0.043(3) 0.029(3) -0.0002(19) 0.0127(19) 0.0043(18)
C48 0.040(2) 0.049(3) 0.028(3) -0.0007(19) 0.0156(19) 0.0015(18)
C49 0.054(3) 0.040(3) 0.027(3) 0.0006(18) 0.014(2) -0.0028(18)
C50 0.062(3) 0.052(3) 0.058(4) -0.009(3) 0.038(3) -0.002(2)
C51 0.045(2) 0.046(3) 0.037(3) 0.000(2) 0.012(2) 0.0061(19)
C52 0.049(2) 0.048(3) 0.033(3) -0.001(2) 0.014(2) 0.0040(19)
C53 0.058(3) 0.059(3) 0.028(3) -0.005(2) 0.018(2) 0.002(2)
C54 0.055(3) 0.057(3) 0.034(3) -0.001(2) 0.020(2) -0.005(2)
C55 0.045(2) 0.042(3) 0.033(3) 0.002(2) 0.009(2) 0.0002(18)
C56 0.044(2) 0.055(3) 0.037(3) 0.002(2) 0.013(2) -0.0072(19)
C57 0.073(3) 0.045(3) 0.039(3) 0.003(2) 0.028(2) 0.010(2)
C58 0.055(3) 0.050(3) 0.042(3) -0.007(2) 0.020(2) 0.000(2)
C59 0.049(3) 0.048(3) 0.065(4) -0.002(2) 0.029(2) 0.002(2)
C60 0.061(3) 0.049(3) 0.058(4) 0.004(3) -0.001(3) 0.004(2)
C61 0.048(3) 0.062(3) 0.062(4) 0.005(3) 0.020(2) 0.004(2)
C62 0.049(3) 0.058(3) 0.048(4) -0.002(2) 0.012(2) -0.001(2)
C63 0.087(3) 0.046(3) 0.025(3) -0.006(2) 0.021(2) -0.008(2)
C64 0.066(3) 0.038(3) 0.057(4) 0.003(2) 0.030(3) 0.003(2)
C65 0.077(4) 0.092(4) 0.047(4) -0.009(3) 0.029(3) -0.009(3)
C66 0.060(3) 0.060(3) 0.049(4) 0.002(3) 0.009(3) -0.005(2)
C67 0.054(3) 0.073(4) 0.052(4) 0.013(3) 0.018(2) -0.011(2)
C68 0.044(3) 0.101(4) 0.037(3) -0.006(3) 0.010(2) -0.013(2)
C69 0.075(4) 0.066(4) 0.080(5) 0.003(3) 0.054(3) 0.006(3)
C70 0.059(3) 0.063(4) 0.103(5) 0.003(3) 0.046(3) 0.012(2)
C71 0.106(4) 0.080(4) 0.036(4) -0.013(3) 0.020(3) 0.000(3)
C72 0.050(3) 0.067(4) 0.118(6) -0.019(4) 0.037(3) -0.010(2)
C73 0.086(4) 0.062(4) 0.056(4) 0.004(3) 0.036(3) -0.002(3)
C74 0.094(4) 0.063(4) 0.059(4) 0.020(3) 0.040(3) 0.025(3)
C75 0.076(4) 0.062(4) 0.092(5) 0.006(3) -0.019(4) 0.017(3)
C76 0.188(7) 0.057(4) 0.049(4) 0.004(3) 0.052(5) -0.019(4)
C77 0.059(4) 0.074(4) 0.096(5) 0.002(4) 0.015(3) -0.011(3)
C78 0.070(4) 0.071(4) 0.137(7) 0.006(4) 0.042(4) -0.007(3)
C79 0.058(4) 0.157(7) 0.071(5) 0.015(4) 0.024(3) -0.018(4)
C80 0.058(4) 0.083(5) 0.119(7) -0.008(4) -0.010(4) 0.002(3)
C81 0.057(3) 0.105(5) 0.090(6) 0.023(4) 0.015(3) 0.007(3)
C86 0.116(5) 0.057(3) 0.052(4) 0.008(3) 0.048(3) 0.017(3)
O3 0.109(4) 0.125(5) 0.114(5) -0.025(4) 0.043(3) 0.010(3)
C87 0.138(7) 0.111(6) 0.077(6) -0.021(5) 0.043(5) -0.007(5)

loop_
_atom_type_symbol
_atom_type_description
_atom_type_scat_dispersion_real
_atom_type_scat_dispersion_imag
_atom_type_scat_source
C C 0.0033 0.0016 'International Tables Vol C Tables 4.2.6.8 and 6.1.1.4'
H H 0.0000 0.0000 'International Tables Vol C Tables 4.2.6.8 and 6.1.1.4'
N N 0.0061 0.0033 'International Tables Vol C Tables 4.2.6.8 and 6.1.1.4'
O O 0.0106 0.0060 'International Tables Vol C Tables 4.2.6.8 and 6.1.1.4'

loop_
_geom_angle_atom_site_label_1
_geom_angle_atom_site_label_2
_geom_angle_atom_site_label_3
_geom_angle
_geom_angle_site_symmetry_1
_geom_angle_site_symmetry_3
_geom_angle_publ_flag
C6 N1 C15 107.3(3) . . ?
C6 N1 H26 126.3 . . ?
C15 N1 H26 126.3 . . ?
C13 N2 C27 107.1(3) . . ?
C37 N3 C26 106.4(3) . . ?
C34 N4 C39 119.2(4) . . ?
N1 C6 C10 125.2(4) . . ?
N1 C6 C29 109.2(4) . . ?
C10 C6 C29 125.6(4) . . ?
C8 N5 C12 109.5(4) . . ?
C8 N5 H27 125.2 . . ?
C12 N5 H27 125.2 . . ?
N5 C8 C9 127.7(4) . . ?
N5 C8 C16 107.9(3) . . ?
C9 C8 C16 124.3(4) . . ?
C8 C9 C13 124.2(4) . . ?
C8 C9 C22 118.7(4) . . ?
C13 C9 C22 116.5(4) . . ?
C26 C10 C6 126.2(4) . . ?
C26 C10 C41 115.6(4) . . ?
C6 C10 C41 118.2(4) . . ?
C39 C11 C12 120.1(4) . . ?
C39 C11 C16 134.0(4) . . ?
C12 C11 C16 105.9(3) . . ?
N5 C12 C36 127.8(4) . . ?
N5 C12 C11 111.3(4) . . ?
C36 C12 C11 120.9(4) . . ?
N2 C13 C9 125.8(4) . . ?
N2 C13 C28 109.7(4) . . ?
C9 C13 C28 124.4(4) . . ?
C29 C14 C15 107.4(4) . . ?
C29 C14 H1 126.3 . . ?
C15 C14 H1 126.3 . . ?
N1 C15 C23 125.2(4) . . ?
N1 C15 C14 109.0(4) . . ?
C23 C15 C14 125.7(4) . . ?
O2 C16 C11 128.9(4) . . ?
O2 C16 C8 126.3(4) . . ?
C11 C16 C8 104.6(3) . . ?
C31 C17 C55 123.5(4) . . ?
C31 C17 H2 118.2 . . ?
C55 C17 H2 118.2 . . ?
C24 C18 C22 121.9(4) . . ?
C24 C18 H3 119.0 . . ?
C22 C18 H3 119.0 . . ?
C28 C19 C27 107.5(4) . . ?
C28 C19 H4 126.3 . . ?
C27 C19 H4 126.3 . . ?
C38 C20 C45 117.7(4) . . ?
C38 C20 C59 123.5(4) . . ?
C45 C20 C59 118.8(4) . . ?
C43 C21 C52 118.3(4) . . ?
C43 C21 C39 120.5(4) . . ?
C52 C21 C39 121.0(4) . . ?
C48 C22 C18 119.4(4) . . ?
C48 C22 C9 123.2(4) . . ?
C18 C22 C9 117.4(4) . . ?
C27 C23 C15 126.6(4) . . ?
C27 C23 C32 115.7(4) . . ?
C15 C23 C32 117.7(4) . . ?
C18 C24 C25 117.4(4) . . ?
C18 C24 C35 118.7(4) . . ?
C25 C24 C35 123.9(4) . . ?
C40 C25 C24 122.2(4) . . ?
C40 C25 H5 118.9 . . ?
C24 C25 H5 118.9 . . ?
C10 C26 N3 126.8(4) . . ?
C10 C26 C33 124.3(4) . . ?
N3 C26 C33 108.9(4) . . ?
C23 C27 N2 126.5(4) . . ?
C23 C27 C19 124.7(4) . . ?
N2 C27 C19 108.5(4) . . ?
C19 C28 C13 107.2(4) . . ?
C19 C28 H6 126.4 . . ?
C13 C28 H6 126.4 . . ?
C14 C29 C6 107.0(4) . . ?
C14 C29 H7 126.5 . . ?
C6 C29 H7 126.5 . . ?
C38 C30 C44 117.8(4) . . ?
C38 C30 C57 122.9(4) . . ?
C44 C30 C57 119.3(4) . . ?
C17 C31 C49 117.4(4) . . ?
C17 C31 C63 124.0(4) . . ?
C49 C31 C63 118.6(4) . . ?
C45 C32 C44 119.6(4) . . ?
C45 C32 C23 120.6(4) . . ?
C44 C32 C23 119.7(4) . . ?
C42 C33 C26 107.7(4) . . ?
C42 C33 H8 126.2 . . ?
C26 C33 H8 126.2 . . ?
N4 C34 C36 125.4(4) . . ?
N4 C34 C51 112.2(4) . . ?
C36 C34 C51 122.2(4) . . ?
C24 C35 C54 110.1(4) . . ?
C24 C35 C46 108.7(4) . . ?
C54 C35 C46 109.4(4) . . ?
C24 C35 C53 112.1(4) . . ?
C54 C35 C53 108.5(4) . . ?
C46 C35 C53 108.0(4) . . ?
C12 C36 C34 113.7(4) . . ?
C12 C36 C37 124.5(4) . . ?
C34 C36 C37 121.7(4) . . ?
N3 C37 C36 123.3(4) . . ?
N3 C37 C42 109.3(4) . . ?
C36 C37 C42 127.3(4) . . ?
C30 C38 C20 123.0(4) . . ?
C30 C38 H9 118.5 . . ?
C20 C38 H9 118.5 . . ?
N4 C39 C11 120.4(4) . . ?
N4 C39 C21 113.7(4) . . ?
C11 C39 C21 125.8(4) . . ?
C25 C40 C48 118.7(4) . . ?
C25 C40 C56 123.0(4) . . ?
C48 C40 C56 118.4(4) . . ?
C49 C41 C47 120.7(4) . . ?
C49 C41 C10 121.0(4) . . ?
C47 C41 C10 118.2(4) . . ?
C33 C42 C37 107.6(4) . . ?
C33 C42 H10 126.2 . . ?
C37 C42 H10 126.2 . . ?
C21 C43 C64 121.6(5) . . ?
C21 C43 H11 119.2 . . ?
C64 C43 H11 119.2 . . ?
C30 C44 C32 120.9(4) . . ?
C30 C44 H12 119.6 . . ?
C32 C44 H12 119.6 . . ?
C32 C45 C20 121.1(4) . . ?
C32 C45 H13 119.5 . . ?
C20 C45 H13 119.5 . . ?
C35 C46 H28 109.5 . . ?
C35 C46 H29 109.5 . . ?
H28 C46 H29 109.5 . . ?
C35 C46 H30 109.5 . . ?
H28 C46 H30 109.5 . . ?
H29 C46 H30 109.5 . . ?
C55 C47 C41 120.2(4) . . ?
C55 C47 H14 119.9 . . ?
C41 C47 H14 119.9 . . ?
C22 C48 C40 120.3(4) . . ?
C22 C48 H15 119.8 . . ?
C40 C48 H15 119.8 . . ?
C41 C49 C31 120.0(4) . . ?
C41 C49 H16 120.0 . . ?
C31 C49 H16 120.0 . . ?
C58 C50 C64 120.7(5) . . ?
C58 C50 H17 119.7 . . ?
C64 C50 H17 119.7 . . ?
C60 C51 C66 119.0(4) . . ?
C60 C51 C34 120.3(4) . . ?
C66 C51 C34 120.7(4) . . ?
C58 C52 C21 120.5(4) . . ?
C58 C52 H18 119.7 . . ?
C21 C52 H18 119.7 . . ?
C35 C53 H31 109.5 . . ?
C35 C53 H32 109.5 . . ?
H31 C53 H32 109.5 . . ?
C35 C53 H33 109.5 . . ?
H31 C53 H33 109.5 . . ?
H32 C53 H33 109.5 . . ?
C35 C54 H34 109.5 . . ?
C35 C54 H35 109.5 . . ?
H34 C54 H35 109.5 . . ?
C35 C54 H36 109.5 . . ?
H34 C54 H36 109.5 . . ?
H35 C54 H36 109.5 . . ?
C17 C55 C47 118.1(4) . . ?
C17 C55 C62 120.6(4) . . ?
C47 C55 C62 121.3(4) . . ?
C40 C56 C68 112.1(4) . . ?
C40 C56 C61 109.4(4) . . ?
C68 C56 C61 108.3(4) . . ?
C40 C56 C67 110.1(4) . . ?
C68 C56 C67 107.8(4) . . ?
C61 C56 C67 109.2(4) . . ?
C86 C57 C73 107.9(5) . . ?
C86 C57 C74 110.1(5) . . ?
C73 C57 C74 108.7(4) . . ?
C86 C57 C30 108.9(4) . . ?
C73 C57 C30 110.6(4) . . ?
C74 C57 C30 110.7(4) . . ?
C50 C58 C52 119.7(5) . . ?
C50 C58 H19 120.2 . . ?
C52 C58 H19 120.2 . . ?
C20 C59 C70 111.8(4) . . ?
C20 C59 C69 110.2(4) . . ?
C70 C59 C69 108.4(5) . . ?
C20 C59 C72 108.3(4) . . ?
C70 C59 C72 108.3(4) . . ?
C69 C59 C72 109.8(5) . . ?
C51 C60 C75 119.9(6) . . ?
C51 C60 H20 120.0 . . ?
C75 C60 H20 120.0 . . ?
C56 C61 H37 109.5 . . ?
C56 C61 H38 109.5 . . ?
H37 C61 H38 109.5 . . ?
C56 C61 H39 109.5 . . ?
H37 C61 H39 109.5 . . ?
H38 C61 H39 109.5 . . ?
C81 C62 C79 110.3(5) . . ?
C81 C62 C55 109.4(5) . . ?
C79 C62 C55 112.9(4) . . ?
C81 C62 C78 109.5(5) . . ?
C79 C62 C78 105.6(6) . . ?
C55 C62 C78 109.1(4) . . ?
C76 C63 C65 108.7(5) . . ?
C76 C63 C71 108.7(5) . . ?
C65 C63 C71 107.8(4) . . ?
C76 C63 C31 108.4(4) . . ?
C65 C63 C31 111.4(4) . . ?
C71 C63 C31 111.8(4) . . ?
C50 C64 C43 119.1(5) . . ?
C50 C64 H21 120.4 . . ?
C43 C64 H21 120.4 . . ?
C63 C65 H40 109.5 . . ?
C63 C65 H41 109.5 . . ?
H40 C65 H41 109.5 . . ?
C63 C65 H42 109.5 . . ?
H40 C65 H42 109.5 . . ?
H41 C65 H42 109.5 . . ?
C77 C66 C51 121.0(5) . . ?
C77 C66 H22 119.5 . . ?
C51 C66 H22 119.5 . . ?
C56 C67 H43 109.5 . . ?
C56 C67 H44 109.5 . . ?
H43 C67 H44 109.5 . . ?
C56 C67 H45 109.5 . . ?
H43 C67 H45 109.5 . . ?
H44 C67 H45 109.5 . . ?
C56 C68 H46 109.5 . . ?
C56 C68 H47 109.5 . . ?
H46 C68 H47 109.5 . . ?
C56 C68 H48 109.5 . . ?
H46 C68 H48 109.5 . . ?
H47 C68 H48 109.5 . . ?
C59 C69 H49 109.5 . . ?
C59 C69 H50 109.5 . . ?
H49 C69 H50 109.5 . . ?
C59 C69 H51 109.5 . . ?
H49 C69 H51 109.5 . . ?
H50 C69 H51 109.5 . . ?
C59 C70 H52 109.5 . . ?
C59 C70 H53 109.5 . . ?
H52 C70 H53 109.5 . . ?
C59 C70 H54 109.5 . . ?
H52 C70 H54 109.5 . . ?
H53 C70 H54 109.5 . . ?
C63 C71 H55 109.5 . . ?
C63 C71 H56 109.5 . . ?
H55 C71 H56 109.5 . . ?
C63 C71 H57 109.5 . . ?
H55 C71 H57 109.5 . . ?
H56 C71 H57 109.5 . . ?
C59 C72 H58 109.5 . . ?
C59 C72 H59 109.5 . . ?
H58 C72 H59 109.5 . . ?
C59 C72 H60 109.5 . . ?
H58 C72 H60 109.5 . . ?
H59 C72 H60 109.5 . . ?
C57 C73 H61 109.5 . . ?
C57 C73 H62 109.5 . . ?
H61 C73 H62 109.5 . . ?
C57 C73 H63 109.5 . . ?
H61 C73 H63 109.5 . . ?
H62 C73 H63 109.5 . . ?
C57 C74 H64 109.5 . . ?
C57 C74 H65 109.5 . . ?
H64 C74 H65 109.5 . . ?
C57 C74 H66 109.5 . . ?
H64 C74 H66 109.5 . . ?
H65 C74 H66 109.5 . . ?
C80 C75 C60 120.0(6) . . ?
C80 C75 H23 120.0 . . ?
C60 C75 H23 120.0 . . ?
C63 C76 H67 109.5 . . ?
C63 C76 H68 109.5 . . ?
H67 C76 H68 109.5 . . ?
C63 C76 H69 109.5 . . ?
H67 C76 H69 109.5 . . ?
H68 C76 H69 109.5 . . ?
C66 C77 C80 119.9(6) . . ?
C66 C77 H24 120.1 . . ?
C80 C77 H24 120.1 . . ?
C62 C78 H70 109.5 . . ?
C62 C78 H71 109.5 . . ?
H70 C78 H71 109.5 . . ?
C62 C78 H72 109.5 . . ?
H70 C78 H72 109.5 . . ?
H71 C78 H72 109.5 . . ?
C62 C79 H73 109.5 . . ?
C62 C79 H74 109.5 . . ?
H73 C79 H74 109.5 . . ?
C62 C79 H75 109.5 . . ?
H73 C79 H75 109.5 . . ?
H74 C79 H75 109.5 . . ?
C77 C80 C75 120.1(6) . . ?
C77 C80 H25 120.0 . . ?
C75 C80 H25 120.0 . . ?
C62 C81 H76 109.5 . . ?
C62 C81 H77 109.5 . . ?
H76 C81 H77 109.5 . . ?
C62 C81 H78 109.5 . . ?
H76 C81 H78 109.5 . . ?
H77 C81 H78 109.5 . . ?
C57 C86 H79 109.5 . . ?
C57 C86 H80 109.5 . . ?
H79 C86 H80 109.5 . . ?
C57 C86 H81 109.5 . . ?
H79 C86 H81 109.5 . . ?
H80 C86 H81 109.5 . . ?
C87 O3 H82 109.5 . . ?
O3 C87 H83 109.5 . . ?
O3 C87 H84 109.5 . . ?
H83 C87 H84 109.5 . . ?
O3 C87 H85 109.5 . . ?
H83 C87 H85 109.5 . . ?
H84 C87 H85 109.5 . . ?

loop_
_geom_bond_atom_site_label_1
_geom_bond_atom_site_label_2
_geom_bond_distance
_geom_bond_site_symmetry_2
_geom_bond_publ_flag
O2 C16 1.231(5) . ?
N1 C6 1.363(5) . ?
N1 C15 1.372(5) . ?
N1 H26 0.8800 . ?
N2 C13 1.356(5) . ?
N2 C27 1.385(5) . ?
N3 C37 1.357(5) . ?
N3 C26 1.411(5) . ?
N4 C34 1.322(6) . ?
N4 C39 1.362(5) . ?
C6 C10 1.413(6) . ?
C6 C29 1.426(6) . ?
N5 C8 1.363(5) . ?
N5 C12 1.382(5) . ?
N5 H27 0.8800 . ?
C8 C9 1.379(6) . ?
C8 C16 1.503(6) . ?
C9 C13 1.425(6) . ?
C9 C22 1.500(6) . ?
C10 C26 1.385(6) . ?
C10 C41 1.503(6) . ?
C11 C39 1.376(6) . ?
C11 C12 1.412(6) . ?
C11 C16 1.468(6) . ?
C12 C36 1.397(6) . ?
C13 C28 1.441(6) . ?
C14 C29 1.360(6) . ?
C14 C15 1.418(6) . ?
C14 H1 0.9500 . ?
C15 C23 1.398(6) . ?
C17 C31 1.380(7) . ?
C17 C55 1.380(7) . ?
C17 H2 0.9500 . ?
C18 C24 1.387(6) . ?
C18 C22 1.388(6) . ?
C18 H3 0.9500 . ?
C19 C28 1.345(6) . ?
C19 C27 1.445(6) . ?
C19 H4 0.9500 . ?
C20 C38 1.389(6) . ?
C20 C45 1.396(6) . ?
C20 C59 1.524(6) . ?
C21 C43 1.372(6) . ?
C21 C52 1.406(7) . ?
C21 C39 1.490(6) . ?
C22 C48 1.388(6) . ?
C23 C27 1.385(6) . ?
C23 C32 1.498(6) . ?
C24 C25 1.399(6) . ?
C24 C35 1.522(6) . ?
C25 C40 1.385(6) . ?
C25 H5 0.9500 . ?
C26 C33 1.419(6) . ?
C28 H6 0.9500 . ?
C29 H7 0.9500 . ?
C30 C38 1.382(6) . ?
C30 C44 1.392(6) . ?
C30 C57 1.546(7) . ?
C31 C49 1.423(6) . ?
C31 C63 1.539(7) . ?
C32 C45 1.378(6) . ?
C32 C44 1.395(6) . ?
C33 C42 1.349(7) . ?
C33 H8 0.9500 . ?
C34 C36 1.436(6) . ?
C34 C51 1.497(6) . ?
C35 C54 1.528(6) . ?
C35 C46 1.543(6) . ?
C35 C53 1.541(6) . ?
C36 C37 1.441(6) . ?
C37 C42 1.444(6) . ?
C38 H9 0.9500 . ?
C40 C48 1.402(6) . ?
C40 C56 1.528(6) . ?
C41 C49 1.367(6) . ?
C41 C47 1.405(6) . ?
C42 H10 0.9500 . ?
C43 C64 1.382(7) . ?
C43 H11 0.9500 . ?
C44 H12 0.9500 . ?
C45 H13 0.9500 . ?
C46 H28 0.9800 . ?
C46 H29 0.9800 . ?
C46 H30 0.9800 . ?
C47 C55 1.387(6) . ?
C47 H14 0.9500 . ?
C48 H15 0.9500 . ?
C49 H16 0.9500 . ?
C50 C58 1.373(7) . ?
C50 C64 1.384(8) . ?
C50 H17 0.9500 . ?
C51 C60 1.372(7) . ?
C51 C66 1.400(7) . ?
C52 C58 1.381(6) . ?
C52 H18 0.9500 . ?
C53 H31 0.9800 . ?
C53 H32 0.9800 . ?
C53 H33 0.9800 . ?
C54 H34 0.9800 . ?
C54 H35 0.9800 . ?
C54 H36 0.9800 . ?
C55 C62 1.553(7) . ?
C56 C68 1.535(7) . ?
C56 C61 1.542(7) . ?
C56 C67 1.549(7) . ?
C57 C86 1.516(7) . ?
C57 C73 1.531(7) . ?
C57 C74 1.529(7) . ?
C58 H19 0.9500 . ?
C59 C70 1.530(7) . ?
C59 C69 1.529(8) . ?
C59 C72 1.541(7) . ?
C60 C75 1.385(8) . ?
C60 H20 0.9500 . ?
C61 H37 0.9800 . ?
C61 H38 0.9800 . ?
C61 H39 0.9800 . ?
C62 C81 1.518(8) . ?
C62 C79 1.534(9) . ?
C62 C78 1.556(8) . ?
C63 C76 1.533(8) . ?
C63 C65 1.530(8) . ?
C63 C71 1.551(7) . ?
C64 H21 0.9500 . ?
C65 H40 0.9800 . ?
C65 H41 0.9800 . ?
C65 H42 0.9800 . ?
C66 C77 1.359(7) . ?
C66 H22 0.9500 . ?
C67 H43 0.9800 . ?
C67 H44 0.9800 . ?
C67 H45 0.9800 . ?
C68 H46 0.9800 . ?
C68 H47 0.9800 . ?
C68 H48 0.9800 . ?
C69 H49 0.9800 . ?
C69 H50 0.9800 . ?
C69 H51 0.9800 . ?
C70 H52 0.9800 . ?
C70 H53 0.9800 . ?
C70 H54 0.9800 . ?
C71 H55 0.9800 . ?
C71 H56 0.9800 . ?
C71 H57 0.9800 . ?
C72 H58 0.9800 . ?
C72 H59 0.9800 . ?
C72 H60 0.9800 . ?
C73 H61 0.9800 . ?
C73 H62 0.9800 . ?
C73 H63 0.9800 . ?
C74 H64 0.9800 . ?
C74 H65 0.9800 . ?
C74 H66 0.9800 . ?
C75 C80 1.387(10) . ?
C75 H23 0.9500 . ?
C76 H67 0.9800 . ?
C76 H68 0.9800 . ?
C76 H69 0.9800 . ?
C77 C80 1.371(10) . ?
C77 H24 0.9500 . ?
C78 H70 0.9800 . ?
C78 H71 0.9800 . ?
C78 H72 0.9800 . ?
C79 H73 0.9800 . ?
C79 H74 0.9800 . ?
C79 H75 0.9800 . ?
C80 H25 0.9500 . ?
C81 H76 0.9800 . ?
C81 H77 0.9800 . ?
C81 H78 0.9800 . ?
C86 H79 0.9800 . ?
C86 H80 0.9800 . ?
C86 H81 0.9800 . ?
O3 C87 1.391(9) . ?
O3 H82 0.8400 . ?
C87 H83 0.9800 . ?
C87 H84 0.9800 . ?
C87 H85 0.9800 . ?

loop_
_geom_torsion_atom_site_label_1
_geom_torsion_atom_site_label_2
_geom_torsion_atom_site_label_3
_geom_torsion_atom_site_label_4
_geom_torsion
_geom_torsion_site_symmetry_1
_geom_torsion_site_symmetry_2
_geom_torsion_site_symmetry_3
_geom_torsion_site_symmetry_4
_geom_torsion_publ_flag
C15 N1 C6 C10 -179.6(4) . . . . ?
C15 N1 C6 C29 -0.3(5) . . . . ?
C12 N5 C8 C9 -169.4(4) . . . . ?
C12 N5 C8 C16 7.5(5) . . . . ?
N5 C8 C9 C13 -7.5(7) . . . . ?
C16 C8 C9 C13 176.0(4) . . . . ?
N5 C8 C9 C22 162.9(4) . . . . ?
C16 C8 C9 C22 -13.5(6) . . . . ?
N1 C6 C10 C26 -0.2(7) . . . . ?
C29 C6 C10 C26 -179.3(4) . . . . ?
N1 C6 C10 C41 179.6(4) . . . . ?
C29 C6 C10 C41 0.5(7) . . . . ?
C8 N5 C12 C36 175.8(4) . . . . ?
C8 N5 C12 C11 -3.3(5) . . . . ?
C39 C11 C12 N5 179.0(4) . . . . ?
C16 C11 C12 N5 -2.5(5) . . . . ?
C39 C11 C12 C36 -0.2(7) . . . . ?
C16 C11 C12 C36 178.3(4) . . . . ?
C27 N2 C13 C9 176.7(4) . . . . ?
C27 N2 C13 C28 -0.7(5) . . . . ?
C8 C9 C13 N2 0.1(7) . . . . ?
C22 C9 C13 N2 -170.6(4) . . . . ?
C8 C9 C13 C28 177.0(4) . . . . ?
C22 C9 C13 C28 6.4(6) . . . . ?
C6 N1 C15 C23 -179.3(4) . . . . ?
C6 N1 C15 C14 0.6(5) . . . . ?
C29 C14 C15 N1 -0.6(5) . . . . ?
C29 C14 C15 C23 179.3(4) . . . . ?
C39 C11 C16 O2 8.2(9) . . . . ?
C12 C11 C16 O2 -170.1(5) . . . . ?
C39 C11 C16 C8 -175.1(5) . . . . ?
C12 C11 C16 C8 6.6(5) . . . . ?
N5 C8 C16 O2 168.0(4) . . . . ?
C9 C8 C16 O2 -14.9(7) . . . . ?
N5 C8 C16 C11 -8.7(5) . . . . ?
C9 C8 C16 C11 168.3(4) . . . . ?
C24 C18 C22 C48 -1.9(6) . . . . ?
C24 C18 C22 C9 179.6(4) . . . . ?
C8 C9 C22 C48 123.9(5) . . . . ?
C13 C9 C22 C48 -64.9(6) . . . . ?
C8 C9 C22 C18 -57.6(6) . . . . ?
C13 C9 C22 C18 113.5(4) . . . . ?
N1 C15 C23 C27 4.0(7) . . . . ?
C14 C15 C23 C27 -175.9(5) . . . . ?
N1 C15 C23 C32 -177.2(4) . . . . ?
C14 C15 C23 C32 2.9(7) . . . . ?
C22 C18 C24 C25 2.2(6) . . . . ?
C22 C18 C24 C35 -176.8(4) . . . . ?
C18 C24 C25 C40 -0.8(6) . . . . ?
C35 C24 C25 C40 178.2(4) . . . . ?
C6 C10 C26 N3 5.0(8) . . . . ?
C41 C10 C26 N3 -174.8(4) . . . . ?
C6 C10 C26 C33 -171.6(5) . . . . ?
C41 C10 C26 C33 8.6(7) . . . . ?
C37 N3 C26 C10 -179.8(4) . . . . ?
C37 N3 C26 C33 -2.7(5) . . . . ?
C15 C23 C27 N2 -0.4(8) . . . . ?
C32 C23 C27 N2 -179.2(4) . . . . ?
C15 C23 C27 C19 -173.0(4) . . . . ?
C32 C23 C27 C19 8.1(7) . . . . ?
C13 N2 C27 C23 -172.5(4) . . . . ?
C13 N2 C27 C19 1.1(5) . . . . ?
C28 C19 C27 C23 172.6(4) . . . . ?
C28 C19 C27 N2 -1.2(5) . . . . ?
C27 C19 C28 C13 0.7(5) . . . . ?
N2 C13 C28 C19 -0.1(5) . . . . ?
C9 C13 C28 C19 -177.4(4) . . . . ?
C15 C14 C29 C6 0.4(5) . . . . ?
N1 C6 C29 C14 0.0(5) . . . . ?
C10 C6 C29 C14 179.2(4) . . . . ?
C55 C17 C31 C49 0.0(7) . . . . ?
C55 C17 C31 C63 178.4(4) . . . . ?
C27 C23 C32 C45 74.5(6) . . . . ?
C15 C23 C32 C45 -104.5(5) . . . . ?
C27 C23 C32 C44 -103.2(5) . . . . ?
C15 C23 C32 C44 77.8(6) . . . . ?
C10 C26 C33 C42 177.8(5) . . . . ?
N3 C26 C33 C42 0.6(6) . . . . ?
C39 N4 C34 C36 4.1(7) . . . . ?
C39 N4 C34 C51 -171.7(4) . . . . ?
C18 C24 C35 C54 -60.1(5) . . . . ?
C25 C24 C35 C54 120.9(4) . . . . ?
C18 C24 C35 C46 59.7(5) . . . . ?
C25 C24 C35 C46 -119.4(4) . . . . ?
C18 C24 C35 C53 178.9(4) . . . . ?
C25 C24 C35 C53 -0.1(6) . . . . ?
N5 C12 C36 C34 -175.0(4) . . . . ?
C11 C12 C36 C34 4.1(6) . . . . ?
N5 C12 C36 C37 7.0(7) . . . . ?
C11 C12 C36 C37 -173.9(4) . . . . ?
N4 C34 C36 C12 -6.3(7) . . . . ?
C51 C34 C36 C12 169.1(4) . . . . ?
N4 C34 C36 C37 171.8(4) . . . . ?
C51 C34 C36 C37 -12.8(7) . . . . ?
C26 N3 C37 C36 -178.9(4) . . . . ?
C26 N3 C37 C42 3.7(5) . . . . ?
C12 C36 C37 N3 -15.1(7) . . . . ?
C34 C36 C37 N3 167.1(4) . . . . ?
C12 C36 C37 C42 161.9(5) . . . . ?
C34 C36 C37 C42 -15.9(7) . . . . ?
C44 C30 C38 C20 -1.3(7) . . . . ?
C57 C30 C38 C20 179.7(4) . . . . ?
C45 C20 C38 C30 -0.2(7) . . . . ?
C59 C20 C38 C30 179.6(4) . . . . ?
C34 N4 C39 C11 0.4(6) . . . . ?
C34 N4 C39 C21 176.4(4) . . . . ?
C12 C11 C39 N4 -2.3(7) . . . . ?
C16 C11 C39 N4 179.6(5) . . . . ?
C12 C11 C39 C21 -177.8(4) . . . . ?
C16 C11 C39 C21 4.1(8) . . . . ?
C43 C21 C39 N4 37.1(6) . . . . ?
C52 C21 C39 N4 -137.7(4) . . . . ?
C43 C21 C39 C11 -147.2(5) . . . . ?
C52 C21 C39 C11 38.1(7) . . . . ?
C24 C25 C40 C48 -1.0(6) . . . . ?
C24 C25 C40 C56 178.4(4) . . . . ?
C26 C10 C41 C49 -109.2(5) . . . . ?
C6 C10 C41 C49 71.0(6) . . . . ?
C26 C10 C41 C47 68.9(5) . . . . ?
C6 C10 C41 C47 -111.0(5) . . . . ?
C26 C33 C42 C37 1.6(6) . . . . ?
N3 C37 C42 C33 -3.4(6) . . . . ?
C36 C37 C42 C33 179.3(5) . . . . ?
C52 C21 C43 C64 -3.4(7) . . . . ?
C39 C21 C43 C64 -178.3(4) . . . . ?
C38 C30 C44 C32 2.6(7) . . . . ?
C57 C30 C44 C32 -178.4(4) . . . . ?
C45 C32 C44 C30 -2.4(7) . . . . ?
C23 C32 C44 C30 175.4(4) . . . . ?
C44 C32 C45 C20 0.8(7) . . . . ?
C23 C32 C45 C20 -176.9(4) . . . . ?
C38 C20 C45 C32 0.4(7) . . . . ?
C59 C20 C45 C32 -179.3(4) . . . . ?
C49 C41 C47 C55 2.0(6) . . . . ?
C10 C41 C47 C55 -176.0(4) . . . . ?
C18 C22 C48 C40 0.0(6) . . . . ?
C9 C22 C48 C40 178.4(4) . . . . ?
C25 C40 C48 C22 1.4(6) . . . . ?
C56 C40 C48 C22 -178.0(4) . . . . ?
C47 C41 C49 C31 -2.3(6) . . . . ?
C10 C41 C49 C31 175.7(4) . . . . ?
C17 C31 C49 C41 1.2(6) . . . . ?
C63 C31 C49 C41 -177.2(4) . . . . ?
N4 C34 C51 C60 -61.0(6) . . . . ?
C36 C34 C51 C60 123.1(5) . . . . ?
N4 C34 C51 C66 118.6(5) . . . . ?
C36 C34 C51 C66 -57.4(7) . . . . ?
C43 C21 C52 C58 1.5(7) . . . . ?
C39 C21 C52 C58 176.3(4) . . . . ?
C31 C17 C55 C47 -0.3(7) . . . . ?
C31 C17 C55 C62 -179.0(4) . . . . ?
C41 C47 C55 C17 -0.7(6) . . . . ?
C41 C47 C55 C62 178.0(4) . . . . ?
C25 C40 C56 C68 2.2(6) . . . . ?
C48 C40 C56 C68 -178.4(4) . . . . ?
C25 C40 C56 C61 -117.9(5) . . . . ?
C48 C40 C56 C61 61.4(5) . . . . ?
C25 C40 C56 C67 122.1(5) . . . . ?
C48 C40 C56 C67 -58.5(5) . . . . ?
C38 C30 C57 C86 -121.2(5) . . . . ?
C44 C30 C57 C86 59.8(6) . . . . ?
C38 C30 C57 C73 120.4(5) . . . . ?
C44 C30 C57 C73 -58.6(6) . . . . ?
C38 C30 C57 C74 -0.1(7) . . . . ?
C44 C30 C57 C74 -179.0(4) . . . . ?
C64 C50 C58 C52 -3.7(7) . . . . ?
C21 C52 C58 C50 2.0(7) . . . . ?
C38 C20 C59 C70 -3.1(7) . . . . ?
C45 C20 C59 C70 176.6(5) . . . . ?
C38 C20 C59 C69 -123.8(5) . . . . ?
C45 C20 C59 C69 55.9(6) . . . . ?
C38 C20 C59 C72 116.0(5) . . . . ?
C45 C20 C59 C72 -64.2(6) . . . . ?
C66 C51 C60 C75 3.6(9) . . . . ?
C34 C51 C60 C75 -176.9(5) . . . . ?
C17 C55 C62 C81 60.4(6) . . . . ?
C47 C55 C62 C81 -118.3(5) . . . . ?
C17 C55 C62 C79 -176.5(5) . . . . ?
C47 C55 C62 C79 4.9(7) . . . . ?
C17 C55 C62 C78 -59.3(6) . . . . ?
C47 C55 C62 C78 122.0(5) . . . . ?
C17 C31 C63 C76 -117.8(6) . . . . ?
C49 C31 C63 C76 60.6(6) . . . . ?
C17 C31 C63 C65 122.7(5) . . . . ?
C49 C31 C63 C65 -59.0(6) . . . . ?
C17 C31 C63 C71 2.0(7) . . . . ?
C49 C31 C63 C71 -179.6(4) . . . . ?
C58 C50 C64 C43 1.9(7) . . . . ?
C21 C43 C64 C50 1.8(7) . . . . ?
C60 C51 C66 C77 -1.5(9) . . . . ?
C34 C51 C66 C77 178.9(5) . . . . ?
C51 C60 C75 C80 -2.5(11) . . . . ?
C51 C66 C77 C80 -1.6(10) . . . . ?
C66 C77 C80 C75 2.6(12) . . . . ?
C60 C75 C80 C77 -0.6(12) . . . . ?

loop_
_platon_squeeze_void_nr
_platon_squeeze_void_average_x
_platon_squeeze_void_average_y
_platon_squeeze_void_average_z
_platon_squeeze_void_volume
_platon_squeeze_void_count_electrons
_platon_squeeze_void_content
1 0.000 0.500 0.000 446 52 ' '
2 0.500 0.000 0.000 446 52 ' '

loop_
_cod_related_entry_id
_cod_related_entry_database
_cod_related_entry_code
1 ChemSpider 30653109
